data_4082245
loop_
_publ_author_name
'Cai, Shuyi'
'Jin, Guo-Xin'

_publ_section_title
;
 Heteronuclear Tungsten and Cobalt Derivatives of the 16-Electron
 Half-Sandwich Complex Cp*Rh[E2C2(B10H10)] (E = S, Se)
;
_journal_issue 22
_journal_name_full Organometallics
_journal_page_first 5280
_journal_paper_doi 10.1021/om050598p
_journal_volume 24
_journal_year 2005
_chemical_formula_sum 'C18 H25 B10 O6 Rh Se2 W'
_chemical_formula_weight 890.16
_chemical_name_systematic
; 
 ? 
;
_space_group_IT_number 2
_symmetry_cell_setting triclinic
_symmetry_space_group_name_Hall '-P 1'
_symmetry_space_group_name_H-M 'P -1'
_atom_sites_solution_hydrogens geom
_atom_sites_solution_primary direct
_atom_sites_solution_secondary difmap
_audit_creation_method SHELXL-97
_cell_angle_alpha 68.450(5)
_cell_angle_beta 80.684(5)
_cell_angle_gamma 89.393(5)
_cell_formula_units_Z 4
_cell_length_a 11.273(3)
_cell_length_b 14.837(4)
_cell_length_c 19.172(6)
_cell_measurement_reflns_used 834
_cell_measurement_temperature 298(2)
_cell_measurement_theta_max 19.832
_cell_measurement_theta_min 2.293
_cell_volume 2939.0(14)
_computing_cell_refinement 'Bruker SMART'
_computing_data_collection 'Bruker SMART'
_computing_data_reduction 'Bruker SHELXTL'
_computing_molecular_graphics 'Bruker SHELXTL'
_computing_publication_material 'Bruker SHELXTL'
_computing_structure_refinement 'SHELXL-97 (Sheldrick, 1997)'
_computing_structure_solution 'SHELXS-97 (Sheldrick, 1990)'
_diffrn_ambient_temperature 298(2)
_diffrn_measured_fraction_theta_full 0.985
_diffrn_measured_fraction_theta_max 0.985
_diffrn_measurement_device_type 'CCD area detector'
_diffrn_measurement_method 'phi and omega scans'
_diffrn_radiation_monochromator graphite
_diffrn_radiation_source 'fine-focus sealed tube'
_diffrn_radiation_type MoK\a
_diffrn_radiation_wavelength 0.71073
_diffrn_reflns_av_R_equivalents 0.0542
_diffrn_reflns_av_sigmaI/netI 0.2053
_diffrn_reflns_limit_h_max 13
_diffrn_reflns_limit_h_min -13
_diffrn_reflns_limit_k_max 16
_diffrn_reflns_limit_k_min -17
_diffrn_reflns_limit_l_max 22
_diffrn_reflns_limit_l_min -20
_diffrn_reflns_number 12418
_diffrn_reflns_theta_full 25.01
_diffrn_reflns_theta_max 25.01
_diffrn_reflns_theta_min 1.48
_diffrn_standards_decay_% 5.64
_exptl_absorpt_coefficient_mu 6.981
_exptl_absorpt_correction_T_max 0.7676
_exptl_absorpt_correction_T_min 0.5420
_exptl_absorpt_correction_type none
_exptl_absorpt_process_details sadabs
_exptl_crystal_density_diffrn 2.012
_exptl_crystal_density_method 'not measured'
_exptl_crystal_F_000 1672
_exptl_crystal_size_max 0.10
_exptl_crystal_size_mid 0.05
_exptl_crystal_size_min 0.04
_refine_diff_density_max 3.492
_refine_diff_density_min -1.290
_refine_diff_density_rms 0.172
_refine_ls_extinction_method none
_refine_ls_goodness_of_fit_ref 0.755
_refine_ls_hydrogen_treatment mixed
_refine_ls_matrix_type full
_refine_ls_number_parameters 715
_refine_ls_number_reflns 10219
_refine_ls_number_restraints 18
_refine_ls_restrained_S_all 0.758
_refine_ls_R_factor_all 0.1312
_refine_ls_R_factor_gt 0.0535
_refine_ls_shift/su_max 0.003
_refine_ls_shift/su_mean 0.000
_refine_ls_structure_factor_coef Fsqd
_refine_ls_weighting_details 'calc w=1/[\s^2^(Fo^2^)+(0.0313P)^2^+0.0000P] where P=(Fo^2^+2Fc^2^)/3'
_refine_ls_weighting_scheme calc
_refine_ls_wR_factor_gt 0.0945
_refine_ls_wR_factor_ref 0.1107
_reflns_number_gt 4524
_reflns_number_total 10219
_reflns_threshold_expression >2sigma(I)
_cod_data_source_file om050598psup5.cif
_cod_data_source_block f40406b
_cod_depositor_comments
;
The following automatic conversions were performed:

'_symmetry_cell_setting' value 'Triclinic' changed to 'triclinic'
according to /home/saulius/struct/CIF-dictionaries/cif_core.dic
dictionary named 'cif_core.dic' version 2.4.2 from 2011-04-26.

Automatic conversion script
Id: cif_fix_values 1891 2012-01-12 08:04:46Z andrius 
;
_cod_original_cell_volume 2939.2(15)
_cod_original_sg_symbol_H-M P-1
_cod_database_code 4082245

loop_
_symmetry_equiv_pos_as_xyz
'x, y, z'
'-x, -y, -z'

loop_
_atom_site_label
_atom_site_type_symbol
_atom_site_fract_x
_atom_site_fract_y
_atom_site_fract_z
_atom_site_U_iso_or_equiv
_atom_site_adp_type
_atom_site_occupancy
_atom_site_symmetry_multiplicity
_atom_site_calc_flag
_atom_site_refinement_flags
Rh1A Rh 0.66630(9) 0.56462(8) 0.22905(6) 0.0356(3) Uani 1 1 d .
Se1A Se 0.81694(13) 0.66538(12) 0.12055(9) 0.0519(5) Uani 1 1 d .
Se2A Se 0.80947(12) 0.43698(11) 0.27534(8) 0.0364(4) Uani 1 1 d .
W1A W 0.82524(6) 0.38005(5) 0.42306(4) 0.0427(2) Uani 1 1 d .
O1A O 0.7554(10) 0.6804(8) 0.3124(6) 0.063(3) Uani 1 1 d .
O2A O 1.0302(11) 0.5317(10) 0.4108(7) 0.100(5) Uani 1 1 d .
O3A O 1.0288(11) 0.2326(9) 0.4162(7) 0.083(4) Uani 1 1 d .
O4A O 0.6368(10) 0.2086(9) 0.4487(8) 0.096(5) Uani 1 1 d .
O5A O 0.6276(11) 0.5179(9) 0.4605(7) 0.088(4) Uani 1 1 d .
O6A O 0.8037(11) 0.3040(9) 0.5972(7) 0.076(4) Uani 1 1 d .
B3A B 1.0330(15) 0.5940(14) 0.2050(12) 0.059(6) Uani 1 1 d .
H3A H 1.0018 0.6353 0.2413 0.071 Uiso 1 1 calc R
B4A B 1.0954(14) 0.6593(14) 0.1106(10) 0.055(6) Uani 1 1 d .
H4A H 1.1095 0.7388 0.0855 0.065 Uiso 1 1 calc R
B5A B 1.0576(14) 0.5933(14) 0.0555(9) 0.046(5) Uani 1 1 d .
H5A H 1.0443 0.6305 -0.0037 0.055 Uiso 1 1 calc R
B6A B 0.9691(15) 0.4879(12) 0.1188(9) 0.042(5) Uani 1 1 d .
H6A H 0.8963 0.4571 0.1011 0.051 Uiso 1 1 calc R
B7A B 1.0943(14) 0.4790(14) 0.2369(10) 0.052(5) Uani 1 1 d .
H7A H 1.1049 0.4391 0.2964 0.063 Uiso 1 1 calc R
B8A B 1.1742(14) 0.5761(13) 0.1877(11) 0.049(5) Uani 1 1 d U
H8A H 1.2371 0.6005 0.2162 0.059 Uiso 1 1 calc R
B9A B 1.2005(17) 0.5847(15) 0.0824(12) 0.065(6) Uani 1 1 d .
H9A H 1.2824 0.6168 0.0406 0.079 Uiso 1 1 calc R
B10A B 1.1196(17) 0.4800(14) 0.0865(11) 0.061(6) Uani 1 1 d .
H10A H 1.1485 0.4428 0.0470 0.073 Uiso 1 1 calc R
B11A B 1.0552(14) 0.4155(15) 0.1812(11) 0.056(6) Uani 1 1 d .
H11A H 1.0408 0.3361 0.2034 0.067 Uiso 1 1 calc R
B12A B 1.2009(16) 0.4755(16) 0.1611(12) 0.071(7) Uani 1 1 d .
H12A H 1.2854 0.4380 0.1678 0.086 Uiso 1 1 calc R
C1A C 0.9606(13) 0.5949(11) 0.1353(8) 0.047(4) Uani 1 1 d .
C2A C 0.9639(11) 0.4901(10) 0.2081(8) 0.041(4) Uani 1 1 d .
C3A C 0.5568(11) 0.5303(12) 0.1557(9) 0.042(4) Uani 1 1 d .
C4A C 0.5318(12) 0.4545(11) 0.2276(9) 0.041(4) Uani 1 1 d .
C5A C 0.4882(12) 0.4929(12) 0.2848(8) 0.044(4) Uani 1 1 d .
C6A C 0.4751(11) 0.5927(12) 0.2459(9) 0.043(4) Uani 1 1 d .
C7A C 0.5159(11) 0.6184(11) 0.1677(9) 0.037(4) Uani 1 1 d .
C8A C 0.5918(14) 0.5200(14) 0.0803(10) 0.086(7) Uani 1 1 d .
H8A1 H 0.6153 0.4551 0.0882 0.128 Uiso 1 1 calc R
H8A2 H 0.6580 0.5652 0.0507 0.128 Uiso 1 1 calc R
H8A3 H 0.5246 0.5332 0.0537 0.128 Uiso 1 1 calc R
C9A C 0.5517(13) 0.3482(11) 0.2416(10) 0.072(6) Uani 1 1 d .
H9A1 H 0.5008 0.3258 0.2150 0.109 Uiso 1 1 calc R
H9A2 H 0.5323 0.3106 0.2951 0.109 Uiso 1 1 calc R
H9A3 H 0.6344 0.3410 0.2235 0.109 Uiso 1 1 calc R
C10A C 0.4417(14) 0.4337(12) 0.3661(8) 0.079(6) Uani 1 1 d .
H10B H 0.4531 0.4701 0.3969 0.119 Uiso 1 1 calc R
H10C H 0.4844 0.3752 0.3815 0.119 Uiso 1 1 calc R
H10D H 0.3574 0.4175 0.3721 0.119 Uiso 1 1 calc R
C11A C 0.4183(13) 0.6593(12) 0.2853(9) 0.072(6) Uani 1 1 d .
H11B H 0.4454 0.7253 0.2550 0.108 Uiso 1 1 calc R
H11C H 0.4417 0.6415 0.3344 0.108 Uiso 1 1 calc R
H11D H 0.3323 0.6529 0.2912 0.108 Uiso 1 1 calc R
C12A C 0.5121(14) 0.7145(12) 0.1046(9) 0.072(5) Uani 1 1 d .
H12B H 0.4546 0.7097 0.0741 0.109 Uiso 1 1 calc R
H12C H 0.5903 0.7326 0.0735 0.109 Uiso 1 1 calc R
H12D H 0.4890 0.7628 0.1258 0.109 Uiso 1 1 calc R
C13A C 0.7200(12) 0.6354(12) 0.2835(8) 0.044(4) Uani 1 1 d .
C14A C 0.9554(14) 0.4816(13) 0.4129(9) 0.058(5) Uani 1 1 d .
C15A C 0.9567(15) 0.2862(13) 0.4163(9) 0.055(5) Uani 1 1 d .
C16A C 0.7031(13) 0.2679(12) 0.4386(9) 0.052(5) Uani 1 1 d .
C17A C 0.6966(15) 0.4690(13) 0.4430(9) 0.060(5) Uani 1 1 d .
C18A C 0.8144(15) 0.3320(14) 0.5290(13) 0.080(7) Uani 1 1 d .
Rh1B Rh 0.02466(9) 0.93653(8) 0.76927(7) 0.0367(3) Uani 1 1 d .
Se1B Se 0.12046(14) 0.83449(12) 0.87583(9) 0.0542(5) Uani 1 1 d .
Se2B Se 0.18920(12) 1.06475(10) 0.72322(8) 0.0368(4) Uani 1 1 d .
W1B W 0.28389(6) 1.12291(5) 0.57542(4) 0.0425(2) Uani 1 1 d .
O1B O 0.1594(9) 0.8216(8) 0.6844(7) 0.068(4) Uani 1 1 d .
O2B O 0.4839(13) 0.9692(11) 0.5861(7) 0.103(5) Uani 1 1 d .
O3B O 0.4845(11) 1.2685(10) 0.5829(7) 0.089(4) Uani 1 1 d .
O4B O 0.1090(12) 1.2973(10) 0.5499(8) 0.093(5) Uani 1 1 d .
O5B O 0.1102(11) 0.9879(10) 0.5376(8) 0.093(5) Uani 1 1 d .
O6B O 0.3558(10) 1.2033(9) 0.3998(7) 0.081(4) Uani 1 1 d .
B3B B 0.3774(14) 0.9080(12) 0.7889(11) 0.045(5) Uani 1 1 d .
H3B H 0.3631 0.8700 0.7511 0.054 Uiso 1 1 calc R
B4B B 0.3970(16) 0.8438(16) 0.8804(11) 0.059(6) Uani 1 1 d .
H4B H 0.4031 0.7645 0.9018 0.071 Uiso 1 1 calc R
B5B B 0.3205(16) 0.9044(13) 0.9409(11) 0.050(5) Uani 1 1 d .
H5B H 0.2740 0.8657 0.9995 0.060 Uiso 1 1 calc R
B6B B 0.2638(15) 1.0118(13) 0.8808(10) 0.048(5) Uani 1 1 d .
H6B H 0.1811 1.0426 0.8995 0.058 Uiso 1 1 calc R
B7B B 0.4583(16) 1.0245(15) 0.7587(11) 0.058(6) Uani 1 1 d .
H7B H 0.4997 1.0661 0.6994 0.070 Uiso 1 1 calc R
B8B B 0.5211(13) 0.9243(11) 0.8068(10) 0.035(4) Uani 1 1 d U
H8B H 0.6019 0.9005 0.7791 0.042 Uiso 1 1 calc R
B9B B 0.4799(15) 0.9159(14) 0.9126(11) 0.054(5) Uani 1 1 d .
H9B H 0.5375 0.8826 0.9555 0.065 Uiso 1 1 calc R
B10B B 0.4007(14) 1.0180(13) 0.9100(10) 0.045(5) Uani 1 1 d .
H10E H 0.4077 1.0543 0.9500 0.054 Uiso 1 1 calc R
B11B B 0.3884(16) 1.0830(15) 0.8169(11) 0.061(6) Uani 1 1 d .
H11E H 0.3863 1.1626 0.7945 0.073 Uiso 1 1 calc R
B12B B 0.5247(16) 1.0255(15) 0.8368(10) 0.059(6) Uani 1 1 d .
H12E H 0.6112 1.0630 0.8316 0.071 Uiso 1 1 calc R
C1B C 0.2740(12) 0.9034(11) 0.8631(8) 0.042(4) Uani 1 1 d .
C2B C 0.3064(12) 1.0103(11) 0.7902(8) 0.044(4) Uani 1 1 d .
C3B C -0.1272(13) 0.9682(14) 0.8441(10) 0.055(5) Uani 1 1 d .
C4B C -0.1103(13) 1.0458(12) 0.7747(11) 0.057(5) Uani 1 1 d .
C5B C -0.1283(12) 1.0142(13) 0.7136(9) 0.049(4) Uani 1 1 d .
C6B C -0.1568(11) 0.9114(13) 0.7493(10) 0.045(4) Uani 1 1 d .
C7B C -0.1574(12) 0.8818(11) 0.8292(10) 0.049(4) Uani 1 1 d .
C8B C -0.1312(14) 0.9767(14) 0.9187(9) 0.081(6) Uani 1 1 d .
H8B1 H -0.0856 1.0342 0.9123 0.122 Uiso 1 1 calc R
H8B2 H -0.0975 0.9209 0.9520 0.122 Uiso 1 1 calc R
H8B3 H -0.2133 0.9804 0.9403 0.122 Uiso 1 1 calc R
C9B C -0.0885(14) 1.1518(11) 0.7631(10) 0.080(6) Uani 1 1 d .
H9B1 H -0.1642 1.1793 0.7722 0.120 Uiso 1 1 calc R
H9B2 H -0.0492 1.1868 0.7118 0.120 Uiso 1 1 calc R
H9B3 H -0.0386 1.1561 0.7979 0.120 Uiso 1 1 calc R
C10B C -0.1520(16) 1.0827(13) 0.6251(10) 0.101(6) Uani 1 1 d U
H10F H -0.1519 1.0425 0.5956 0.151 Uiso 1 1 calc R
H10G H -0.0893 1.1329 0.6012 0.151 Uiso 1 1 calc R
H10H H -0.2284 1.1114 0.6282 0.151 Uiso 1 1 calc R
C11B C -0.1932(13) 0.8468(12) 0.7105(10) 0.078(6) Uani 1 1 d .
H11F H -0.1441 0.7916 0.7208 0.116 Uiso 1 1 calc R
H11G H -0.1823 0.8823 0.6566 0.116 Uiso 1 1 calc R
H11H H -0.2762 0.8252 0.7293 0.116 Uiso 1 1 calc R
C12B C -0.1944(12) 0.7830(12) 0.8899(10) 0.078(6) Uani 1 1 d .
H12F H -0.2794 0.7795 0.9081 0.117 Uiso 1 1 calc R
H12G H -0.1515 0.7728 0.9314 0.117 Uiso 1 1 calc R
H12H H -0.1759 0.7339 0.8689 0.117 Uiso 1 1 calc R
C13B C 0.1091(12) 0.8669(12) 0.7147(9) 0.052(5) Uani 1 1 d .
C14B C 0.4070(16) 1.0202(14) 0.5864(10) 0.068(6) Uani 1 1 d .
C15B C 0.4095(15) 1.2125(13) 0.5851(10) 0.061(5) Uani 1 1 d .
C16B C 0.1678(16) 1.2288(16) 0.5624(10) 0.076(7) Uani 1 1 d .
C17B C 0.1699(15) 1.0361(13) 0.5530(10) 0.062(5) Uani 1 1 d .
C18B C 0.3303(13) 1.1739(11) 0.4667(10) 0.048(4) Uani 1 1 d .

loop_
_atom_site_aniso_label
_atom_site_aniso_U_11
_atom_site_aniso_U_22
_atom_site_aniso_U_33
_atom_site_aniso_U_23
_atom_site_aniso_U_13
_atom_site_aniso_U_12
Rh1A 0.0293(6) 0.0368(7) 0.0400(8) -0.0148(6) -0.0016(6) -0.0049(6)
Se1A 0.0427(10) 0.0430(11) 0.0515(11) 0.0001(9) 0.0021(8) -0.0033(8)
Se2A 0.0328(8) 0.0358(9) 0.0357(9) -0.0098(7) 0.0002(7) -0.0035(7)
W1A 0.0455(4) 0.0424(4) 0.0371(4) -0.0136(3) -0.0011(3) 0.0025(3)
O1A 0.081(8) 0.057(8) 0.066(8) -0.037(7) -0.020(7) -0.005(7)
O2A 0.090(10) 0.111(12) 0.103(12) -0.054(10) 0.009(9) -0.055(9)
O3A 0.086(10) 0.073(10) 0.092(10) -0.032(8) -0.017(8) 0.035(8)
O4A 0.076(9) 0.063(9) 0.129(13) -0.034(9) 0.035(9) -0.045(8)
O5A 0.091(10) 0.067(10) 0.093(11) -0.025(8) 0.010(8) 0.021(8)
O6A 0.090(10) 0.081(10) 0.063(9) -0.032(8) -0.019(8) 0.027(7)
B3A 0.039(11) 0.045(13) 0.089(18) -0.025(12) 0.005(11) -0.012(10)
B4A 0.036(11) 0.048(13) 0.055(14) 0.002(11) 0.014(10) -0.034(10)
B5A 0.037(10) 0.073(15) 0.018(10) -0.014(10) 0.013(8) -0.023(10)
B6A 0.047(11) 0.034(11) 0.039(12) -0.012(9) 0.011(9) -0.004(9)
B7A 0.036(11) 0.072(15) 0.042(13) -0.009(11) -0.015(9) 0.003(10)
B8A 0.029(7) 0.049(9) 0.079(9) -0.023(7) -0.035(7) -0.004(6)
B9A 0.042(12) 0.070(16) 0.065(16) -0.006(13) -0.002(11) -0.004(11)
B10A 0.063(14) 0.062(15) 0.051(14) -0.020(12) 0.007(11) -0.014(12)
B11A 0.025(10) 0.063(14) 0.081(16) -0.034(13) 0.006(10) 0.000(10)
B12A 0.031(11) 0.096(19) 0.067(16) -0.022(14) 0.033(11) -0.026(12)
C1A 0.060(10) 0.045(10) 0.038(10) -0.019(8) 0.001(8) -0.017(8)
C2A 0.030(8) 0.042(10) 0.046(10) -0.018(8) 0.010(7) -0.012(7)
C3A 0.028(8) 0.056(11) 0.052(11) -0.035(10) -0.001(8) -0.010(8)
C4A 0.034(9) 0.044(11) 0.051(11) -0.022(9) -0.008(8) -0.005(8)
C5A 0.033(9) 0.060(12) 0.034(10) -0.013(9) -0.001(7) -0.019(8)
C6A 0.019(8) 0.049(11) 0.061(12) -0.023(10) -0.001(8) -0.017(8)
C7A 0.013(7) 0.057(11) 0.043(11) -0.017(9) -0.012(7) -0.005(7)
C8A 0.063(12) 0.130(19) 0.091(16) -0.079(15) 0.004(11) -0.012(12)
C9A 0.056(11) 0.039(11) 0.125(17) -0.031(11) -0.020(11) -0.002(9)
C10A 0.073(13) 0.091(15) 0.037(11) 0.011(10) 0.013(9) -0.041(11)
C11A 0.057(11) 0.084(15) 0.097(15) -0.059(13) -0.013(10) 0.004(10)
C12A 0.071(13) 0.065(13) 0.066(14) -0.003(11) -0.021(10) 0.006(10)
C13A 0.031(9) 0.066(12) 0.024(9) -0.004(8) -0.006(7) 0.002(8)
C14A 0.049(11) 0.074(14) 0.056(12) -0.034(11) 0.000(9) -0.008(10)
C15A 0.065(12) 0.064(13) 0.050(11) -0.034(10) -0.019(9) 0.025(10)
C16A 0.048(11) 0.064(13) 0.048(11) -0.031(10) 0.010(9) -0.013(9)
C17A 0.078(13) 0.057(13) 0.040(11) -0.019(10) 0.004(10) 0.001(10)
C18A 0.058(12) 0.085(16) 0.14(2) -0.092(17) -0.015(14) 0.043(11)
Rh1B 0.0282(6) 0.0386(8) 0.0432(8) -0.0168(6) -0.0016(6) -0.0024(6)
Se1B 0.0455(10) 0.0465(11) 0.0539(12) 0.0017(9) -0.0094(8) -0.0115(9)
Se2B 0.0330(8) 0.0366(9) 0.0369(9) -0.0094(8) -0.0052(7) -0.0022(7)
W1B 0.0447(4) 0.0418(4) 0.0383(4) -0.0128(3) -0.0042(3) -0.0062(3)
O1B 0.061(8) 0.058(9) 0.096(10) -0.046(8) -0.003(7) 0.004(6)
O2B 0.131(13) 0.110(13) 0.073(10) -0.045(9) -0.008(9) 0.054(10)
O3B 0.081(10) 0.099(12) 0.094(11) -0.045(9) -0.009(8) -0.014(8)
O4B 0.095(11) 0.082(11) 0.099(12) -0.022(9) -0.035(9) 0.023(9)
O5B 0.084(9) 0.094(11) 0.112(11) -0.036(9) -0.046(8) -0.024(8)
O6B 0.098(10) 0.089(10) 0.047(8) -0.022(8) 0.005(7) -0.026(8)
B3B 0.040(11) 0.029(11) 0.065(14) -0.019(10) -0.004(10) -0.002(9)
B4B 0.059(13) 0.071(16) 0.061(15) -0.032(12) -0.029(11) 0.013(12)
B5B 0.050(12) 0.049(13) 0.041(12) -0.005(10) -0.010(10) 0.008(10)
B6B 0.043(11) 0.059(14) 0.042(12) -0.019(11) -0.008(9) 0.001(10)
B7B 0.045(12) 0.076(16) 0.042(13) -0.013(12) 0.004(10) -0.002(11)
B8B 0.014(6) 0.028(8) 0.068(9) -0.018(7) -0.017(6) 0.001(6)
B9B 0.048(12) 0.061(14) 0.050(13) -0.014(11) -0.012(10) 0.001(11)
B10B 0.045(11) 0.046(12) 0.054(13) -0.029(10) -0.012(10) 0.012(10)
B11B 0.058(13) 0.064(15) 0.056(14) -0.015(12) -0.007(11) -0.023(12)
B12B 0.049(12) 0.079(16) 0.051(14) -0.019(12) -0.021(10) -0.024(11)
C1B 0.031(8) 0.046(10) 0.046(11) -0.015(8) -0.004(7) -0.010(8)
C2B 0.039(9) 0.046(10) 0.046(11) -0.011(9) -0.016(8) -0.010(8)
C3B 0.037(10) 0.089(15) 0.055(13) -0.045(12) -0.014(9) 0.012(10)
C4B 0.043(10) 0.034(11) 0.091(16) -0.023(11) -0.004(10) 0.010(8)
C5B 0.027(8) 0.076(14) 0.068(13) -0.049(11) -0.021(8) 0.020(9)
C6B 0.016(8) 0.071(13) 0.062(12) -0.041(11) -0.007(8) 0.004(8)
C7B 0.032(9) 0.039(11) 0.065(13) -0.014(10) 0.012(9) -0.008(8)
C8B 0.073(13) 0.134(19) 0.055(13) -0.052(13) -0.023(10) 0.022(12)
C9B 0.081(13) 0.046(12) 0.125(17) -0.039(12) -0.035(12) 0.028(10)
C10B 0.111(10) 0.088(10) 0.097(10) -0.050(8) 0.041(8) -0.043(8)
C11B 0.042(10) 0.086(15) 0.137(18) -0.078(14) -0.016(11) 0.004(10)
C12B 0.023(9) 0.077(14) 0.110(17) -0.011(12) 0.000(10) -0.009(9)
C13B 0.034(9) 0.053(12) 0.062(12) -0.021(10) 0.012(8) -0.012(9)
C14B 0.070(14) 0.083(16) 0.043(12) -0.020(11) 0.004(10) -0.001(11)
C15B 0.049(11) 0.071(14) 0.059(13) -0.017(11) -0.014(10) 0.009(10)
C16B 0.056(13) 0.096(18) 0.049(13) 0.012(12) -0.028(10) -0.019(12)
C17B 0.061(12) 0.064(13) 0.061(13) -0.015(10) -0.034(10) 0.009(10)
C18B 0.053(10) 0.041(11) 0.054(12) -0.024(10) -0.005(9) -0.011(8)

loop_
_atom_type_symbol
_atom_type_description
_atom_type_scat_dispersion_real
_atom_type_scat_dispersion_imag
_atom_type_scat_source
C C 0.0033 0.0016 'International Tables Vol C Tables 4.2.6.8 and 6.1.1.4'
H H 0.0000 0.0000 'International Tables Vol C Tables 4.2.6.8 and 6.1.1.4'
B B 0.0013 0.0007 'International Tables Vol C Tables 4.2.6.8 and 6.1.1.4'
O O 0.0106 0.0060 'International Tables Vol C Tables 4.2.6.8 and 6.1.1.4'
Se Se -0.0929 2.2259 'International Tables Vol C Tables 4.2.6.8 and 6.1.1.4'
Rh Rh -1.1178 0.9187 'International Tables Vol C Tables 4.2.6.8 and 6.1.1.4'
W W -0.8490 6.8722 'International Tables Vol C Tables 4.2.6.8 and 6.1.1.4'

loop_
_geom_angle_atom_site_label_1
_geom_angle_atom_site_label_2
_geom_angle_atom_site_label_3
_geom_angle
C13A Rh1A C6A 98.3(6)
C13A Rh1A C5A 110.8(5)
C6A Rh1A C5A 37.6(5)
C13A Rh1A C7A 118.4(6)
C6A Rh1A C7A 37.3(5)
C5A Rh1A C7A 63.4(5)
C13A Rh1A C3A 157.3(6)
C6A Rh1A C3A 63.5(5)
C5A Rh1A C3A 63.8(5)
C7A Rh1A C3A 38.9(5)
C13A Rh1A C4A 147.3(6)
C6A Rh1A C4A 61.6(5)
C5A Rh1A C4A 37.5(5)
C7A Rh1A C4A 62.1(5)
C3A Rh1A C4A 36.8(5)
C13A Rh1A Se1A 86.2(4)
C6A Rh1A Se1A 124.7(4)
C5A Rh1A Se1A 155.0(4)
C7A Rh1A Se1A 92.8(4)
C3A Rh1A Se1A 93.3(4)
C4A Rh1A Se1A 126.2(4)
C13A Rh1A Se2A 91.3(5)
C6A Rh1A Se2A 141.6(4)
C5A Rh1A Se2A 104.4(5)
C7A Rh1A Se2A 150.1(4)
C3A Rh1A Se2A 111.4(4)
C4A Rh1A Se2A 91.2(4)
Se1A Rh1A Se2A 92.91(6)
C1A Se1A Rh1A 103.3(4)
C2A Se2A Rh1A 104.5(5)
C2A Se2A W1A 112.8(4)
Rh1A Se2A W1A 115.93(6)
C18A W1A C17A 83.6(7)
C18A W1A C15A 89.6(6)
C17A W1A C15A 173.2(6)
C18A W1A C14A 90.0(7)
C17A W1A C14A 89.5(7)
C15A W1A C14A 89.3(7)
C18A W1A C16A 87.1(7)
C17A W1A C16A 94.4(6)
C15A W1A C16A 86.5(6)
C14A W1A C16A 174.9(7)
C18A W1A Se2A 171.9(6)
C17A W1A Se2A 93.4(5)
C15A W1A Se2A 93.4(4)
C14A W1A Se2A 97.6(5)
C16A W1A Se2A 85.5(4)
B8A B3A C1A 112.4(15)
B8A B3A C2A 103.2(13)
C1A B3A C2A 59.2(9)
B8A B3A B4A 68.4(11)
C1A B3A B4A 60.0(11)
C2A B3A B4A 107.3(14)
B8A B3A B7A 56.0(10)
C1A B3A B7A 105.3(13)
C2A B3A B7A 56.2(9)
B4A B3A B7A 110.2(13)
B8A B3A H3A 120.0
C1A B3A H3A 121.2
C2A B3A H3A 125.8
B4A B3A H3A 117.7
B7A B3A H3A 124.8
C1A B4A B3A 58.0(9)
C1A B4A B9A 104.8(13)
B3A B4A B9A 106.6(14)
C1A B4A B5A 59.7(8)
B3A B4A B5A 107.5(12)
B9A B4A B5A 59.4(10)
C1A B4A B8A 98.7(12)
B3A B4A B8A 52.6(10)
B9A B4A B8A 64.4(11)
B5A B4A B8A 108.0(13)
C1A B4A H4A 126.3
B3A B4A H4A 124.3
B9A B4A H4A 120.6
B5A B4A H4A 120.7
B8A B4A H4A 125.0
C1A B5A B10A 104.3(12)
C1A B5A B9A 103.9(12)
B10A B5A B9A 61.1(11)
C1A B5A B6A 58.9(8)
B10A B5A B6A 58.7(10)
B9A B5A B6A 107.2(14)
C1A B5A B4A 58.0(8)
B10A B5A B4A 108.7(14)
B9A B5A B4A 59.9(10)
B6A B5A B4A 107.5(11)
C1A B5A H5A 125.3
B10A B5A H5A 122.1
B9A B5A H5A 122.4
B6A B5A H5A 122.2
B4A B5A H5A 121.4
B11A B6A C2A 58.1(10)
B11A B6A B10A 61.0(11)
C2A B6A B10A 105.0(13)
B11A B6A C1A 105.7(13)
C2A B6A C1A 58.0(8)
B10A B6A C1A 105.4(12)
B11A B6A B5A 109.0(13)
C2A B6A B5A 105.8(11)
B10A B6A B5A 59.7(9)
C1A B6A B5A 59.4(9)
B11A B6A H6A 121.6
C2A B6A H6A 124.3
B10A B6A H6A 122.8
C1A B6A H6A 123.7
B5A B6A H6A 121.6
B8A B7A C2A 107.7(14)
B8A B7A B12A 63.2(11)
C2A B7A B12A 106.4(13)
B8A B7A B3A 57.2(10)
C2A B7A B3A 60.3(10)
B12A B7A B3A 106.3(14)
B8A B7A B11A 112.8(14)
C2A B7A B11A 58.4(9)
B12A B7A B11A 61.3(10)
B3A B7A B11A 107.7(14)
B8A B7A H7A 119.8
C2A B7A H7A 123.2
B12A B7A H7A 121.5
B3A B7A H7A 123.7
B11A B7A H7A 120.1
B7A B8A B3A 66.8(11)
B7A B8A B12A 62.7(10)
B3A B8A B12A 113.0(13)
B7A B8A B4A 111.1(12)
B3A B8A B4A 59.0(10)
B12A B8A B4A 103.2(13)
B7A B8A B9A 107.1(13)
B3A B8A B9A 103.9(13)
B12A B8A B9A 56.5(10)
B4A B8A B9A 54.9(9)
B7A B8A H8A 117.0
B3A B8A H8A 119.0
B12A B8A H8A 121.8
B4A B8A H8A 124.7
B9A B8A H8A 127.1
B5A B9A B12A 108.4(13)
B5A B9A B4A 60.6(10)
B12A B9A B4A 107.9(14)
B5A B9A B10A 59.1(10)
B12A B9A B10A 61.1(11)
B4A B9A B10A 107.7(13)
B5A B9A B8A 106.3(11)
B12A B9A B8A 56.1(10)
B4A B9A B8A 60.8(10)
B10A B9A B8A 103.7(12)
B5A B9A H9A 121.7
B12A B9A H9A 121.9
B4A B9A H9A 120.7
B10A B9A H9A 122.9
B8A B9A H9A 124.8
B6A B10A B5A 61.6(10)
B6A B10A B11A 59.1(10)
B5A B10A B11A 109.0(13)
B6A B10A B9A 108.6(14)
B5A B10A B9A 59.9(10)
B11A B10A B9A 108.3(14)
B6A B10A B12A 107.4(13)
B5A B10A B12A 107.4(14)
B11A B10A B12A 60.7(10)
B9A B10A B12A 59.0(11)
B6A B10A H10A 121.5
B5A B10A H10A 121.1
B11A B10A H10A 121.3
B9A B10A H10A 121.9
B12A B10A H10A 122.4
C2A B11A B6A 61.0(10)
C2A B11A B10A 106.4(15)
B6A B11A B10A 59.9(11)
C2A B11A B7A 56.9(9)
B6A B11A B7A 108.1(14)
B10A B11A B7A 108.2(13)
C2A B11A B12A 103.2(13)
B6A B11A B12A 108.4(15)
B10A B11A B12A 61.1(11)
B7A B11A B12A 58.7(10)
C2A B11A H11A 124.6
B6A B11A H11A 120.5
B10A B11A H11A 121.3
B7A B11A H11A 122.6
B12A B11A H11A 123.0
B7A B12A B8A 54.0(10)
B7A B12A B9A 108.9(16)
B8A B12A B9A 67.3(13)
B7A B12A B11A 59.9(9)
B8A B12A B11A 104.2(12)
B9A B12A B11A 106.9(16)
B7A B12A B10A 106.7(13)
B8A B12A B10A 111.3(16)
B9A B12A B10A 59.9(12)
B11A B12A B10A 58.1(10)
B7A B12A H12A 124.0
B8A B12A H12A 121.1
B9A B12A H12A 118.8
B11A B12A H12A 124.4
B10A B12A H12A 121.4
C2A C1A B3A 61.7(10)
C2A C1A B4A 110.8(13)
B3A C1A B4A 62.0(10)
C2A C1A B6A 60.6(9)
B3A C1A B6A 113.2(13)
B4A C1A B6A 113.3(12)
C2A C1A B5A 109.6(12)
B3A C1A B5A 112.8(12)
B4A C1A B5A 62.3(9)
B6A C1A B5A 61.7(9)
C2A C1A Se1A 122.5(9)
B3A C1A Se1A 119.4(10)
B4A C1A Se1A 118.3(11)
B6A C1A Se1A 118.3(10)
B5A C1A Se1A 118.3(11)
B7A C2A B11A 64.7(10)
B7A C2A C1A 111.3(11)
B11A C2A C1A 110.6(11)
B7A C2A B3A 63.5(10)
B11A C2A B3A 115.1(11)
C1A C2A B3A 59.2(10)
B7A C2A B6A 114.4(11)
B11A C2A B6A 60.9(10)
C1A C2A B6A 61.4(9)
B3A C2A B6A 111.7(12)
B7A C2A Se2A 124.2(11)
B11A C2A Se2A 119.0(10)
C1A C2A Se2A 116.4(10)
B3A C2A Se2A 121.4(10)
B6A C2A Se2A 112.8(9)
C4A C3A C7A 105.9(12)
C4A C3A C8A 126.7(15)
C7A C3A C8A 126.1(15)
C4A C3A Rh1A 73.3(8)
C7A C3A Rh1A 70.2(7)
C8A C3A Rh1A 131.1(10)
C3A C4A C5A 110.0(14)
C3A C4A C9A 124.4(14)
C5A C4A C9A 125.5(15)
C3A C4A Rh1A 69.8(8)
C5A C4A Rh1A 69.1(7)
C9A C4A Rh1A 126.6(10)
C6A C5A C4A 106.2(14)
C6A C5A C10A 127.5(15)
C4A C5A C10A 125.1(16)
C6A C5A Rh1A 70.8(8)
C4A C5A Rh1A 73.4(8)
C10A C5A Rh1A 130.6(11)
C7A C6A C5A 110.2(14)
C7A C6A C11A 126.5(15)
C5A C6A C11A 123.3(15)
C7A C6A Rh1A 71.7(7)
C5A C6A Rh1A 71.6(8)
C11A C6A Rh1A 125.6(9)
C6A C7A C3A 107.4(13)
C6A C7A C12A 128.6(15)
C3A C7A C12A 123.9(14)
C6A C7A Rh1A 71.0(8)
C3A C7A Rh1A 70.9(8)
C12A C7A Rh1A 126.9(10)
C3A C8A H8A1 109.5
C3A C8A H8A2 109.5
H8A1 C8A H8A2 109.5
C3A C8A H8A3 109.5
H8A1 C8A H8A3 109.5
H8A2 C8A H8A3 109.5
C4A C9A H9A1 109.5
C4A C9A H9A2 109.5
H9A1 C9A H9A2 109.5
C4A C9A H9A3 109.5
H9A1 C9A H9A3 109.5
H9A2 C9A H9A3 109.5
C5A C10A H10B 109.5
C5A C10A H10C 109.5
H10B C10A H10C 109.5
C5A C10A H10D 109.5
H10B C10A H10D 109.5
H10C C10A H10D 109.5
C6A C11A H11B 109.5
C6A C11A H11C 109.5
H11B C11A H11C 109.5
C6A C11A H11D 109.5
H11B C11A H11D 109.5
H11C C11A H11D 109.5
C7A C12A H12B 109.5
C7A C12A H12C 109.5
H12B C12A H12C 109.5
C7A C12A H12D 109.5
H12B C12A H12D 109.5
H12C C12A H12D 109.5
O1A C13A Rh1A 176.4(13)
O2A C14A W1A 175.1(18)
O3A C15A W1A 176.8(15)
O4A C16A W1A 178.1(14)
O5A C17A W1A 173.7(16)
O6A C18A W1A 177.1(15)
C13B Rh1B C7B 117.6(6)
C13B Rh1B C6B 97.9(6)
C7B Rh1B C6B 38.0(5)
C13B Rh1B C3B 156.6(6)
C7B Rh1B C3B 39.0(5)
C6B Rh1B C3B 63.9(5)
C13B Rh1B C4B 149.1(7)
C7B Rh1B C4B 62.7(6)
C6B Rh1B C4B 62.7(6)
C3B Rh1B C4B 36.4(6)
C13B Rh1B C5B 112.2(6)
C7B Rh1B C5B 63.4(6)
C6B Rh1B C5B 37.7(5)
C3B Rh1B C5B 63.2(6)
C4B Rh1B C5B 37.8(5)
C13B Rh1B Se1B 85.4(5)
C7B Rh1B Se1B 93.7(5)
C6B Rh1B Se1B 126.4(5)
C3B Rh1B Se1B 93.8(5)
C4B Rh1B Se1B 125.3(5)
C5B Rh1B Se1B 155.5(4)
C13B Rh1B Se2B 91.5(4)
C7B Rh1B Se2B 150.5(4)
C6B Rh1B Se2B 140.0(5)
C3B Rh1B Se2B 111.9(5)
C4B Rh1B Se2B 90.3(4)
C5B Rh1B Se2B 103.1(4)
Se1B Rh1B Se2B 92.93(6)
C1B Se1B Rh1B 104.9(5)
C2B Se2B Rh1B 103.7(4)
C2B Se2B W1B 113.2(4)
Rh1B Se2B W1B 115.91(6)
C18B W1B C16B 87.4(7)
C18B W1B C14B 91.3(7)
C16B W1B C14B 177.6(7)
C18B W1B C15B 90.7(6)
C16B W1B C15B 88.9(7)
C14B W1B C15B 89.1(7)
C18B W1B C17B 82.7(6)
C16B W1B C17B 93.1(7)
C14B W1B C17B 88.7(7)
C15B W1B C17B 173.0(7)
C18B W1B Se2B 171.6(5)
C16B W1B Se2B 84.8(5)
C14B W1B Se2B 96.5(5)
C15B W1B Se2B 92.3(5)
C17B W1B Se2B 94.5(5)
C1B B3B B4B 58.4(10)
C1B B3B C2B 59.5(9)
B4B B3B C2B 106.3(13)
C1B B3B B8B 110.0(13)
B4B B3B B8B 65.9(11)
C2B B3B B8B 104.3(11)
C1B B3B B7B 105.1(12)
B4B B3B B7B 107.1(14)
C2B B3B B7B 57.9(9)
B8B B3B B7B 55.5(9)
C1B B3B H3B 122.1
B4B B3B H3B 120.3
C2B B3B H3B 124.2
B8B B3B H3B 121.0
B7B B3B H3B 125.0
C1B B4B B3B 59.5(10)
C1B B4B B9B 103.6(14)
B3B B4B B9B 109.9(15)
C1B B4B B5B 57.0(9)
B3B B4B B5B 108.1(15)
B9B B4B B5B 59.6(10)
C1B B4B B8B 104.6(13)
B3B B4B B8B 58.0(9)
B9B B4B B8B 65.2(10)
B5B B4B B8B 111.6(13)
C1B B4B H4B 126.3
B3B B4B H4B 121.6
B9B B4B H4B 120.7
B5B B4B H4B 121.2
B8B B4B H4B 120.1
C1B B5B B10B 104.0(12)
C1B B5B B6B 61.5(10)
B10B B5B B6B 58.8(10)
C1B B5B B9B 101.9(12)
B10B B5B B9B 58.6(9)
B6B B5B B9B 106.4(13)
C1B B5B B4B 56.2(9)
B10B B5B B4B 104.7(12)
B6B B5B B4B 107.4(13)
B9B B5B B4B 58.4(9)
C1B B5B H5B 125.0
B10B B5B H5B 124.0
B6B B5B H5B 120.8
B9B B5B H5B 124.3
B4B B5B H5B 123.6
C2B B6B B10B 103.2(11)
C2B B6B C1B 57.5(8)
B10B B6B C1B 101.4(12)
C2B B6B B11B 57.8(9)
B10B B6B B11B 58.7(10)
C1B B6B B11B 102.1(11)
C2B B6B B5B 104.1(12)
B10B B6B B5B 60.5(10)
C1B B6B B5B 56.2(10)
B11B B6B B5B 107.0(13)
C2B B6B H6B 124.6
B10B B6B H6B 124.3
C1B B6B H6B 126.8
B11B B6B H6B 123.4
B5B B6B H6B 122.4
B8B B7B C2B 108.6(13)
B8B B7B B11B 112.6(15)
C2B B7B B11B 58.7(9)
B8B B7B B12B 62.9(11)
C2B B7B B12B 105.9(12)
B11B B7B B12B 60.6(11)
B8B B7B B3B 60.3(10)
C2B B7B B3B 58.2(9)
B11B B7B B3B 106.4(12)
B12B B7B B3B 107.2(14)
B8B B7B H7B 118.5
C2B B7B H7B 123.7
B11B B7B H7B 120.9
B12B B7B H7B 121.7
B3B B7B H7B 123.5
B7B B8B B3B 64.3(10)
B7B B8B B12B 62.0(11)
B3B B8B B12B 109.4(12)
B7B B8B B4B 106.4(12)
B3B B8B B4B 56.1(9)
B12B B8B B4B 101.2(11)
B7B B8B B9B 103.2(12)
B3B B8B B9B 99.7(11)
B12B B8B B9B 55.2(9)
B4B B8B B9B 54.4(8)
B7B B8B H8B 119.9
B3B B8B H8B 122.2
B12B B8B H8B 122.8
B4B B8B H8B 126.5
B9B B8B H8B 128.9
B10B B9B B12B 61.6(11)
B10B B9B B4B 108.8(14)
B12B B9B B4B 108.3(14)
B10B B9B B5B 60.3(10)
B12B B9B B5B 111.1(14)
B4B B9B B5B 62.0(10)
B10B B9B B8B 106.3(12)
B12B B9B B8B 57.6(9)
B4B B9B B8B 60.4(9)
B5B B9B B8B 109.7(12)
B10B B9B H9B 121.8
B12B B9B H9B 121.1
B4B B9B H9B 120.8
B5B B9B H9B 119.3
B8B B9B H9B 123.0
B11B B10B B6B 61.4(10)
B11B B10B B9B 107.7(13)
B6B B10B B9B 109.8(13)
B11B B10B B5B 109.2(13)
B6B B10B B5B 60.7(10)
B9B B10B B5B 61.0(10)
B11B B10B B12B 60.9(10)
B6B B10B B12B 111.5(12)
B9B B10B B12B 59.4(10)
B5B B10B B12B 109.9(13)
B11B B10B H10E 121.4
B6B B10B H10E 119.6
B9B B10B H10E 121.9
B5B B10B H10E 120.7
B12B B10B H10E 120.3
C2B B11B B10B 105.9(13)
C2B B11B B7B 59.8(10)
B10B B11B B7B 110.1(16)
C2B B11B B6B 60.2(9)
B10B B11B B6B 59.9(10)
B7B B11B B6B 111.0(13)
C2B B11B B12B 107.0(14)
B10B B11B B12B 61.4(11)
B7B B11B B12B 60.9(11)
B6B B11B B12B 110.7(14)
C2B B11B H11E 123.7
B10B B11B H11E 121.8
B7B B11B H11E 119.9
B6B B11B H11E 119.9
B12B B11B H11E 120.6
B9B B12B B11B 104.8(12)
B9B B12B B7B 107.3(13)
B11B B12B B7B 58.5(10)
B9B B12B B10B 59.0(9)
B11B B12B B10B 57.6(10)
B7B B12B B10B 105.1(12)
B9B B12B B8B 67.2(11)
B11B B12B B8B 104.5(12)
B7B B12B B8B 55.1(9)
B10B B12B B8B 111.8(12)
B9B B12B H12E 120.2
B11B B12B H12E 125.3
B7B B12B H12E 124.9
B10B B12B H12E 121.9
B8B B12B H12E 119.9
B4B C1B B5B 66.8(10)
B4B C1B B3B 62.1(10)
B5B C1B B3B 118.4(12)
B4B C1B C2B 110.9(11)
B5B C1B C2B 111.6(11)
B3B C1B C2B 61.7(9)
B4B C1B B6B 116.3(12)
B5B C1B B6B 62.2(9)
B3B C1B B6B 114.7(11)
C2B C1B B6B 60.4(9)
B4B C1B Se1B 120.9(11)
B5B C1B Se1B 117.9(10)
B3B C1B Se1B 116.7(10)
C2B C1B Se1B 118.3(10)
B6B C1B Se1B 115.4(9)
C1B C2B B11B 108.9(12)
C1B C2B B7B 109.3(12)
B11B C2B B7B 61.6(10)
C1B C2B B3B 58.8(9)
B11B C2B B3B 113.3(12)
B7B C2B B3B 63.9(10)
C1B C2B B6B 62.1(9)
B11B C2B B6B 62.1(9)
B7B C2B B6B 114.1(12)
B3B C2B B6B 113.7(12)
C1B C2B Se2B 119.9(9)
B11B C2B Se2B 120.4(11)
B7B C2B Se2B 122.8(11)
B3B C2B Se2B 120.0(10)
B6B C2B Se2B 113.5(10)
C4B C3B C7B 107.0(14)
C4B C3B C8B 124.8(17)
C7B C3B C8B 127.5(17)
C4B C3B Rh1B 72.5(9)
C7B C3B Rh1B 69.6(8)
C8B C3B Rh1B 129.9(11)
C3B C4B C5B 110.8(15)
C3B C4B C9B 125.8(17)
C5B C4B C9B 123.1(17)
C3B C4B Rh1B 71.1(10)
C5B C4B Rh1B 72.1(8)
C9B C4B Rh1B 128.6(11)
C6B C5B C4B 105.6(14)
C6B C5B C10B 123.9(13)
C4B C5B C10B 128.4(15)
C6B C5B Rh1B 69.1(9)
C4B C5B Rh1B 70.1(9)
C10B C5B Rh1B 137.8(10)
C7B C6B C5B 109.0(13)
C7B C6B C11B 125.0(16)
C5B C6B C11B 125.7(16)
C7B C6B Rh1B 70.4(8)
C5B C6B Rh1B 73.2(8)
C11B C6B Rh1B 127.3(10)
C6B C7B C3B 107.5(14)
C6B C7B C12B 127.5(15)
C3B C7B C12B 124.7(16)
C6B C7B Rh1B 71.6(8)
C3B C7B Rh1B 71.5(8)
C12B C7B Rh1B 127.1(11)
C3B C8B H8B1 109.5
C3B C8B H8B2 109.5
H8B1 C8B H8B2 109.5
C3B C8B H8B3 109.5
H8B1 C8B H8B3 109.5
H8B2 C8B H8B3 109.5
C4B C9B H9B1 109.5
C4B C9B H9B2 109.5
H9B1 C9B H9B2 109.5
C4B C9B H9B3 109.5
H9B1 C9B H9B3 109.5
H9B2 C9B H9B3 109.5
C5B C10B H10F 109.5
C5B C10B H10G 109.5
H10F C10B H10G 109.5
C5B C10B H10H 109.5
H10F C10B H10H 109.5
H10G C10B H10H 109.5
C6B C11B H11F 109.5
C6B C11B H11G 109.5
H11F C11B H11G 109.5
C6B C11B H11H 109.5
H11F C11B H11H 109.5
H11G C11B H11H 109.5
C7B C12B H12F 109.5
C7B C12B H12G 109.5
H12F C12B H12G 109.5
C7B C12B H12H 109.5
H12F C12B H12H 109.5
H12G C12B H12H 109.5
O1B C13B Rh1B 177.2(16)
O2B C14B W1B 172.8(16)
O3B C15B W1B 173.3(16)
O4B C16B W1B 173.2(17)
O5B C17B W1B 176.8(16)
O6B C18B W1B 177.9(13)

loop_
_geom_bond_atom_site_label_1
_geom_bond_atom_site_label_2
_geom_bond_distance
Rh1A C13A 1.893(16)
Rh1A C6A 2.186(13)
Rh1A C5A 2.196(13)
Rh1A C7A 2.196(14)
Rh1A C3A 2.206(14)
Rh1A C4A 2.252(13)
Rh1A Se1A 2.4641(18)
Rh1A Se2A 2.478(2)
Se1A C1A 1.921(16)
Se2A C2A 1.967(12)
Se2A W1A 2.6775(18)
W1A C18A 1.87(2)
W1A C17A 2.036(18)
W1A C15A 2.044(17)
W1A C14A 2.050(16)
W1A C16A 2.075(16)
O1A C13A 1.123(15)
O2A C14A 1.115(15)
O3A C15A 1.131(16)
O4A C16A 1.101(15)
O5A C17A 1.151(16)
O6A C18A 1.20(2)
B3A B8A 1.61(2)
B3A C1A 1.67(2)
B3A C2A 1.71(2)
B3A B4A 1.74(3)
B3A B7A 1.76(3)
B3A H3A 1.1000
B4A C1A 1.707(19)
B4A B9A 1.77(3)
B4A B5A 1.78(2)
B4A B8A 1.89(3)
B4A H4A 1.1000
B5A C1A 1.737(19)
B5A B10A 1.74(3)
B5A B9A 1.76(2)
B5A B6A 1.78(2)
B5A H5A 1.1000
B6A B11A 1.71(3)
B6A C2A 1.72(2)
B6A B10A 1.73(2)
B6A C1A 1.73(2)
B6A H6A 1.1000
B7A B8A 1.59(2)
B7A C2A 1.64(2)
B7A B12A 1.75(2)
B7A B11A 1.77(2)
B7A H7A 1.1000
B8A B12A 1.75(3)
B8A B9A 1.95(3)
B8A H8A 1.1000
B9A B12A 1.76(3)
B9A B10A 1.78(3)
B9A H9A 1.1000
B10A B11A 1.75(3)
B10A B12A 1.80(3)
B10A H10A 1.1000
B11A C2A 1.67(2)
B11A B12A 1.79(2)
B11A H11A 1.1000
B12A H12A 1.1000
C1A C2A 1.67(2)
C3A C4A 1.409(19)
C3A C7A 1.467(18)
C3A C8A 1.497(18)
C4A C5A 1.431(18)
C4A C9A 1.520(19)
C5A C6A 1.41(2)
C5A C10A 1.488(18)
C6A C7A 1.401(18)
C6A C11A 1.528(18)
C7A C12A 1.499(19)
C8A H8A1 0.9600
C8A H8A2 0.9600
C8A H8A3 0.9600
C9A H9A1 0.9600
C9A H9A2 0.9600
C9A H9A3 0.9600
C10A H10B 0.9600
C10A H10C 0.9600
C10A H10D 0.9600
C11A H11B 0.9600
C11A H11C 0.9600
C11A H11D 0.9600
C12A H12B 0.9600
C12A H12C 0.9600
C12A H12D 0.9600
Rh1B C13B 1.875(16)
Rh1B C7B 2.186(13)
Rh1B C6B 2.202(13)
Rh1B C3B 2.212(14)
Rh1B C4B 2.230(15)
Rh1B C5B 2.257(15)
Rh1B Se1B 2.458(2)
Rh1B Se2B 2.4799(18)
Se1B C1B 1.954(13)
Se2B C2B 1.953(15)
Se2B W1B 2.6753(17)
W1B C18B 1.920(17)
W1B C16B 2.00(2)
W1B C14B 2.03(2)
W1B C15B 2.028(18)
W1B C17B 2.029(18)
O1B C13B 1.134(15)
O2B C14B 1.145(19)
O3B C15B 1.177(17)
O4B C16B 1.18(2)
O5B C17B 1.132(17)
O6B C18B 1.179(16)
B3B C1B 1.67(2)
B3B B4B 1.71(3)
B3B C2B 1.72(2)
B3B B8B 1.75(2)
B3B B7B 1.81(2)
B3B H3B 1.1000
B4B C1B 1.65(2)
B4B B9B 1.76(2)
B4B B5B 1.82(3)
B4B B8B 1.88(2)
B4B H4B 1.1000
B5B C1B 1.66(2)
B5B B10B 1.77(2)
B5B B6B 1.77(3)
B5B B9B 1.78(2)
B5B H5B 1.1000
B6B C2B 1.73(2)
B6B B10B 1.74(2)
B6B C1B 1.76(2)
B6B B11B 1.76(2)
B6B H6B 1.1000
B7B B8B 1.66(2)
B7B C2B 1.71(2)
B7B B11B 1.74(3)
B7B B12B 1.78(3)
B7B H7B 1.1000
B8B B12B 1.80(2)
B8B B9B 1.96(2)
B8B H8B 1.1000
B9B B10B 1.74(2)
B9B B12B 1.75(3)
B9B H9B 1.1000
B10B B11B 1.72(3)
B10B B12B 1.79(2)
B10B H10E 1.1000
B11B C2B 1.69(2)
B11B B12B 1.78(3)
B11B H11E 1.1000
B12B H12E 1.1000
C1B C2B 1.679(19)
C3B C4B 1.39(2)
C3B C7B 1.47(2)
C3B C8B 1.474(19)
C4B C5B 1.45(2)
C4B C9B 1.522(19)
C5B C6B 1.44(2)
C5B C10B 1.69(2)
C6B C7B 1.43(2)
C6B C11B 1.507(18)
C7B C12B 1.510(19)
C8B H8B1 0.9600
C8B H8B2 0.9600
C8B H8B3 0.9600
C9B H9B1 0.9600
C9B H9B2 0.9600
C9B H9B3 0.9600
C10B H10F 0.9600
C10B H10G 0.9600
C10B H10H 0.9600
C11B H11F 0.9600
C11B H11G 0.9600
C11B H11H 0.9600
C12B H12F 0.9600
C12B H12G 0.9600
C12B H12H 0.9600

_cod_duplicate_entry 4076109
